data_4070080
loop_
_publ_author_name
'Korobkov, Ilia'
'Gambarotta, Sandro'

_publ_section_title
;
 Unusual Reactivity of a Tm-Pyrrolide/Aluminate Complex with a
 Metallocene-Type Structural Motif
;
_journal_issue 18
_journal_name_full Organometallics
_journal_page_first 5560
_journal_paper_doi 10.1021/om900604h
_journal_volume 28
_journal_year 2009
_chemical_formula_sum 'C25 H50 Al3 N2 Tm'
_chemical_formula_weight 628.54
_chemical_name_systematic
;
 ?
;
_space_group_IT_number 11
_symmetry_cell_setting monoclinic
_symmetry_space_group_name_Hall '-P 2yb'
_symmetry_space_group_name_H-M 'P 1 21/m 1'
_atom_sites_solution_hydrogens geom
_atom_sites_solution_primary direct
_atom_sites_solution_secondary difmap
_audit_creation_method SHELXL-97
_cell_angle_alpha 90.00
_cell_angle_beta 106.2230(10)
_cell_angle_gamma 90.00
_cell_formula_units_Z 2
_cell_length_a 8.9511(8)
_cell_length_b 14.2462(13)
_cell_length_c 11.7027(11)
_cell_measurement_reflns_used 1582
_cell_measurement_temperature 200(2)
_cell_measurement_theta_max 24.72
_cell_measurement_theta_min 2.31
_cell_volume 1432.9(2)
_computing_cell_refinement 'SMART, Bruker (2000)'
_computing_data_collection 'SMART, Bruker (2000)'
_computing_data_reduction 'XPREP, Bruker (2000)'
_computing_molecular_graphics 'SHELXTL, Bruker (2000)'
_computing_publication_material 'SHELXTL, Bruker (2000)'
_computing_structure_refinement 'SHELXL-97 (Sheldrick, 1997)'
_computing_structure_solution 'SHELXS-97 (Sheldrick, 1990)'
_diffrn_ambient_temperature 200(2)
_diffrn_measured_fraction_theta_full 0.986
_diffrn_measured_fraction_theta_max 0.986
_diffrn_measurement_device_type 'CCD area detector'
_diffrn_measurement_method 'phi and omega scans'
_diffrn_radiation_monochromator graphite
_diffrn_radiation_source 'fine-focus sealed tube'
_diffrn_radiation_type MoK\a
_diffrn_radiation_wavelength 0.71073
_diffrn_reflns_av_R_equivalents 0.0435
_diffrn_reflns_av_sigmaI/netI 0.0388
_diffrn_reflns_limit_h_max 10
_diffrn_reflns_limit_h_min -10
_diffrn_reflns_limit_k_max 16
_diffrn_reflns_limit_k_min -16
_diffrn_reflns_limit_l_max 13
_diffrn_reflns_limit_l_min -13
_diffrn_reflns_number 10763
_diffrn_reflns_theta_full 24.76
_diffrn_reflns_theta_max 24.76
_diffrn_reflns_theta_min 2.31
_diffrn_standards_decay_% <1
_exptl_absorpt_coefficient_mu 3.203
_exptl_absorpt_correction_T_max 0.7401
_exptl_absorpt_correction_T_min 0.7401
_exptl_absorpt_correction_type multi-scan
_exptl_absorpt_process_details 'SADABS, Bruker (2000)'
_exptl_crystal_colour pl_yellow
_exptl_crystal_density_diffrn 1.457
_exptl_crystal_density_meas ?
_exptl_crystal_density_method 'not measured'
_exptl_crystal_description block
_exptl_crystal_F_000 644
_exptl_crystal_size_max 0.10
_exptl_crystal_size_mid 0.10
_exptl_crystal_size_min 0.10
_refine_diff_density_max 1.170
_refine_diff_density_min -0.753
_refine_diff_density_rms 0.129
_refine_ls_extinction_method none
_refine_ls_goodness_of_fit_ref 1.012
_refine_ls_hydrogen_treatment constr
_refine_ls_matrix_type full
_refine_ls_number_parameters 154
_refine_ls_number_reflns 2532
_refine_ls_number_restraints 0
_refine_ls_restrained_S_all 1.012
_refine_ls_R_factor_all 0.0421
_refine_ls_R_factor_gt 0.0328
_refine_ls_shift/su_max 0.001
_refine_ls_shift/su_mean 0.001
_refine_ls_structure_factor_coef Fsqd
_refine_ls_weighting_details 'calc w=1/[\s^2^(Fo^2^)+(0.0573P)^2^+0.3964P] where P=(Fo^2^+2Fc^2^)/3'
_refine_ls_weighting_scheme calc
_refine_ls_wR_factor_gt 0.0796
_refine_ls_wR_factor_ref 0.0844
_reflns_number_gt 2252
_reflns_number_total 2532
_reflns_threshold_expression >2sigma(I)
_cod_data_source_file om900604h_si_002.cif
_cod_data_source_block complex2
_cod_depositor_comments
;
The following automatic conversions were performed:

'_symmetry_cell_setting' value 'Monoclinic' changed to 'monoclinic'
according to /home/saulius/struct/CIF-dictionaries/cif_core.dic
dictionary named 'cif_core.dic' version 2.4.2 from 2011-04-26.

Automatic conversion script
Id: cif_fix_values 1715 2011-07-08 13:25:40Z adriana 

The following automatic conversions were performed:

'_exptl_crystal_density_meas' value 'n/a' was changed to '?' - the
value is perceived as not measured.

Automatic conversion script
Id: cif_fix_values 3008 2015-01-20 13:52:24Z robertas 
;
_cod_original_sg_symbol_H-M P2(1)/m
_cod_database_code 4070080

loop_
_symmetry_equiv_pos_as_xyz
'x, y, z'
'-x, y+1/2, -z'
'-x, -y, -z'
'x, -y-1/2, z'

loop_
_atom_site_label
_atom_site_type_symbol
_atom_site_fract_x
_atom_site_fract_y
_atom_site_fract_z
_atom_site_U_iso_or_equiv
_atom_site_adp_type
_atom_site_occupancy
_atom_site_symmetry_multiplicity
_atom_site_calc_flag
_atom_site_refinement_flags
Tm1 Tm 0.65575(3) 0.2500 0.73056(3) 0.02032(13) Uani 1 2 d S
Al1 Al 0.3376(3) 0.2500 0.4691(2) 0.0279(5) Uani 1 2 d S
Al2 Al 0.9622(2) 0.2500 0.90231(18) 0.0210(4) Uani 1 2 d S
Al3 Al 0.7209(2) 0.2500 1.04867(18) 0.0247(5) Uani 1 2 d S
N1 N 0.4577(5) 0.1483(3) 0.5681(4) 0.0256(9) Uani 1 1 d .
C1 C 0.6013(6) 0.1120(4) 0.5635(5) 0.0280(12) Uani 1 1 d .
C2 C 0.6702(6) 0.0620(3) 0.6655(5) 0.0275(12) Uani 1 1 d .
C3 C 0.5648(6) 0.0630(3) 0.7370(5) 0.0285(12) Uani 1 1 d .
C4 C 0.4362(6) 0.1150(4) 0.6758(4) 0.0260(11) Uani 1 1 d .
C5 C 0.6653(7) 0.1219(4) 0.4582(5) 0.0378(13) Uani 1 1 d .
H5A H 0.6362 0.0668 0.4066 0.057 Uiso 1 1 calc R
H5B H 0.7789 0.1268 0.4859 0.057 Uiso 1 1 calc R
H5C H 0.6224 0.1786 0.4134 0.057 Uiso 1 1 calc R
C6 C 0.8207(7) 0.0076(4) 0.6923(6) 0.0407(15) Uani 1 1 d .
H6A H 0.7996 -0.0566 0.6620 0.061 Uiso 1 1 calc R
H6B H 0.8684 0.0058 0.7785 0.061 Uiso 1 1 calc R
H6C H 0.8919 0.0382 0.6537 0.061 Uiso 1 1 calc R
C7 C 0.5854(7) 0.0105(4) 0.8511(5) 0.0399(14) Uani 1 1 d .
H7A H 0.5462 -0.0537 0.8338 0.060 Uiso 1 1 calc R
H7B H 0.5273 0.0422 0.8996 0.060 Uiso 1 1 calc R
H7C H 0.6960 0.0086 0.8948 0.060 Uiso 1 1 calc R
C8 C 0.2833(6) 0.1211(4) 0.7043(5) 0.0365(13) Uani 1 1 d .
H8A H 0.2222 0.0644 0.6757 0.055 Uiso 1 1 calc R
H8B H 0.2261 0.1764 0.6653 0.055 Uiso 1 1 calc R
H8C H 0.3017 0.1265 0.7907 0.055 Uiso 1 1 calc R
C9 C 0.3505(11) 0.2500 0.3041(7) 0.043(2) Uani 1 2 d S
H9A H 0.2887 0.3021 0.2603 0.065 Uiso 0.50 1 calc PR
H9B H 0.3101 0.1905 0.2658 0.065 Uiso 0.50 1 calc PR
H9C H 0.4593 0.2575 0.3039 0.065 Uiso 0.50 1 calc PR
C10 C 0.1137(9) 0.2500 0.4606(8) 0.040(2) Uani 1 2 d S
H10A H 0.0618 0.3021 0.4103 0.060 Uiso 0.50 1 calc PR
H10B H 0.1016 0.2573 0.5408 0.060 Uiso 0.50 1 calc PR
H10C H 0.0667 0.1905 0.4264 0.060 Uiso 0.50 1 calc PR
C11 C 0.7756(6) 0.2500 0.9204(5) 0.0241(12) Uani 1 2 d S
H11A H 0.7236 0.3055 0.8754 0.053 Uiso 0.50 1 calc PR
H11B H 0.7236 0.1945 0.8754 0.053 Uiso 0.50 1 calc PR
C12 C 0.9182(8) 0.2500 0.7375(6) 0.0245(15) Uani 1 2 d S
H12A H 1.0158 0.2500 0.7150 0.057 Uiso 1 2 calc SR
H12B H 0.8579 0.3062 0.7053 0.057 Uiso 0.50 1 calc PR
H12C H 0.8579 0.1938 0.7053 0.057 Uiso 0.50 1 calc PR
C13 C 1.0765(7) 0.1440(4) 0.9729(6) 0.0400(14) Uani 1 1 d .
H13A H 1.1759 0.1641 1.0271 0.060 Uiso 1 1 calc R
H13B H 1.0961 0.1036 0.9108 0.060 Uiso 1 1 calc R
H13C H 1.0171 0.1090 1.0176 0.060 Uiso 1 1 calc R
C14 C 0.7923(8) 0.1452(5) 1.1457(6) 0.0481(16) Uani 1 1 d .
H14A H 0.9061 0.1430 1.1670 0.072 Uiso 1 1 calc R
H14B H 0.7494 0.0879 1.1026 0.072 Uiso 1 1 calc R
H14C H 0.7585 0.1501 1.2183 0.072 Uiso 1 1 calc R
C15 C 0.5046(9) 0.2500 1.0121(8) 0.045(2) Uani 1 2 d S
H15A H 0.4631 0.3042 0.9616 0.067 Uiso 0.50 1 calc PR
H15B H 0.4732 0.2538 1.0858 0.067 Uiso 0.50 1 calc PR
H15C H 0.4637 0.1920 0.9697 0.067 Uiso 0.50 1 calc PR

loop_
_atom_site_aniso_label
_atom_site_aniso_U_11
_atom_site_aniso_U_22
_atom_site_aniso_U_33
_atom_site_aniso_U_23
_atom_site_aniso_U_13
_atom_site_aniso_U_12
Tm1 0.01884(18) 0.02050(18) 0.02052(19) 0.000 0.00368(12) 0.000
Al1 0.0311(12) 0.0282(12) 0.0215(12) 0.000 0.0025(9) 0.000
Al2 0.0142(9) 0.0235(11) 0.0234(11) 0.000 0.0019(8) 0.000
Al3 0.0249(11) 0.0343(12) 0.0153(11) 0.000 0.0066(9) 0.000
N1 0.026(2) 0.026(2) 0.022(2) -0.0028(18) 0.0026(18) -0.0014(17)
C1 0.032(3) 0.025(3) 0.031(3) -0.008(2) 0.015(2) -0.005(2)
C2 0.024(3) 0.019(3) 0.037(3) -0.004(2) 0.004(2) -0.002(2)
C3 0.031(3) 0.020(3) 0.030(3) 0.001(2) 0.002(2) -0.004(2)
C4 0.028(3) 0.025(3) 0.023(3) -0.002(2) 0.003(2) -0.004(2)
C5 0.042(3) 0.041(3) 0.036(3) -0.006(3) 0.019(3) 0.004(3)
C6 0.033(3) 0.033(3) 0.054(4) -0.005(3) 0.010(3) 0.007(2)
C7 0.051(4) 0.029(3) 0.037(3) 0.009(3) 0.007(3) -0.002(3)
C8 0.033(3) 0.039(3) 0.038(3) 0.003(3) 0.012(3) -0.003(2)
C9 0.057(6) 0.046(5) 0.021(4) 0.000 0.003(4) 0.000
C10 0.031(4) 0.046(5) 0.037(5) 0.000 -0.002(4) 0.000
C11 0.019(3) 0.024(3) 0.031(3) 0.000 0.011(2) 0.000
C12 0.021(3) 0.025(4) 0.030(4) 0.000 0.011(3) 0.000
C13 0.032(3) 0.045(4) 0.039(3) 0.006(3) 0.003(3) 0.010(3)
C14 0.054(4) 0.063(4) 0.029(3) 0.008(3) 0.014(3) 0.002(3)
C15 0.034(5) 0.071(6) 0.033(5) 0.000 0.016(4) 0.000

loop_
_atom_type_symbol
_atom_type_description
_atom_type_scat_dispersion_real
_atom_type_scat_dispersion_imag
_atom_type_scat_source
C C 0.0033 0.0016 'International Tables Vol C Tables 4.2.6.8 and 6.1.1.4'
H H 0.0000 0.0000 'International Tables Vol C Tables 4.2.6.8 and 6.1.1.4'
N N 0.0061 0.0033 'International Tables Vol C Tables 4.2.6.8 and 6.1.1.4'
Al Al 0.0645 0.0514 'International Tables Vol C Tables 4.2.6.8 and 6.1.1.4'
Tm Tm -0.3139 5.2483 'International Tables Vol C Tables 4.2.6.8 and 6.1.1.4'

loop_
_geom_angle_atom_site_label_1
_geom_angle_atom_site_label_2
_geom_angle_atom_site_label_3
_geom_angle
_geom_angle_site_symmetry_1
_geom_angle_site_symmetry_3
C11 Tm1 C12 76.1(2) . .
C11 Tm1 N1 140.70(12) . .
C12 Tm1 N1 119.54(16) . .
C11 Tm1 N1 140.70(12) . 4_565
C12 Tm1 N1 119.54(16) . 4_565
N1 Tm1 N1 66.55(18) . 4_565
C11 Tm1 C4 111.14(14) . .
C12 Tm1 C4 132.06(12) . .
N1 Tm1 C4 30.61(14) . .
N1 Tm1 C4 85.54(14) 4_565 .
C11 Tm1 C4 111.14(14) . 4_565
C12 Tm1 C4 132.06(12) . 4_565
N1 Tm1 C4 85.54(14) . 4_565
N1 Tm1 C4 30.61(14) 4_565 4_565
C4 Tm1 C4 91.0(2) . 4_565
C11 Tm1 C1 132.14(12) . .
C12 Tm1 C1 90.09(16) . .
N1 Tm1 C1 30.24(14) . .
N1 Tm1 C1 85.96(15) 4_565 .
C4 Tm1 C1 48.77(16) . .
C4 Tm1 C1 111.87(16) 4_565 .
C11 Tm1 C1 132.14(12) . 4_565
C12 Tm1 C1 90.09(16) . 4_565
N1 Tm1 C1 85.96(15) . 4_565
N1 Tm1 C1 30.24(14) 4_565 4_565
C4 Tm1 C1 111.87(16) . 4_565
C4 Tm1 C1 48.77(16) 4_565 4_565
C1 Tm1 C1 92.6(2) . 4_565
C11 Tm1 C3 92.11(12) . 4_565
C12 Tm1 C3 107.34(11) . 4_565
N1 Tm1 C3 113.62(14) . 4_565
N1 Tm1 C3 49.75(14) 4_565 4_565
C4 Tm1 C3 119.23(15) . 4_565
C4 Tm1 C3 29.22(15) 4_565 4_565
C1 Tm1 C3 135.56(16) . 4_565
C1 Tm1 C3 48.28(16) 4_565 4_565
C11 Tm1 C3 92.11(12) . .
C12 Tm1 C3 107.34(11) . .
N1 Tm1 C3 49.75(14) . .
N1 Tm1 C3 113.62(14) 4_565 .
C4 Tm1 C3 29.22(15) . .
C4 Tm1 C3 119.23(15) 4_565 .
C1 Tm1 C3 48.28(16) . .
C1 Tm1 C3 135.56(16) 4_565 .
C3 Tm1 C3 145.1(2) 4_565 .
C11 Tm1 C2 103.31(11) . 4_565
C12 Tm1 C2 83.48(11) . 4_565
N1 Tm1 C2 113.72(14) . 4_565
N1 Tm1 C2 49.58(14) 4_565 4_565
C4 Tm1 C2 134.79(15) . 4_565
C4 Tm1 C2 48.58(15) 4_565 4_565
C1 Tm1 C2 120.61(16) . 4_565
C1 Tm1 C2 28.92(16) 4_565 4_565
C3 Tm1 C2 29.54(16) 4_565 4_565
C3 Tm1 C2 163.07(15) . 4_565
C11 Tm1 C2 103.31(11) . .
C12 Tm1 C2 83.48(11) . .
N1 Tm1 C2 49.58(14) . .
N1 Tm1 C2 113.72(14) 4_565 .
C4 Tm1 C2 48.58(15) . .
C4 Tm1 C2 134.79(15) 4_565 .
C1 Tm1 C2 28.92(16) . .
C1 Tm1 C2 120.61(16) 4_565 .
C3 Tm1 C2 163.07(15) 4_565 .
C3 Tm1 C2 29.54(16) . .
C2 Tm1 C2 146.5(2) 4_565 .
C10 Al1 C9 106.7(4) . .
C10 Al1 N1 114.0(2) . 4_565
C9 Al1 N1 113.9(2) . 4_565
C10 Al1 N1 114.0(2) . .
C9 Al1 N1 113.9(2) . .
N1 Al1 N1 94.4(3) 4_565 .
C11 Al2 C12 101.2(3) . .
C11 Al2 C13 111.7(2) . 4_565
C12 Al2 C13 112.8(2) . 4_565
C11 Al2 C13 111.7(2) . .
C12 Al2 C13 112.8(2) . .
C13 Al2 C13 106.8(4) 4_565 .
C11 Al2 Tm1 48.2(2) . .
C12 Al2 Tm1 53.0(2) . .
C13 Al2 Tm1 126.51(19) 4_565 .
C13 Al2 Tm1 126.5(2) . .
C11 Al3 C15 109.5(3) . .
C11 Al3 C14 113.6(2) . 4_565
C15 Al3 C14 107.2(3) . 4_565
C11 Al3 C14 113.6(2) . .
C15 Al3 C14 107.2(3) . .
C14 Al3 C14 105.4(4) 4_565 .
C1 N1 C4 105.5(4) . .
C1 N1 Al1 127.1(3) . .
C4 N1 Al1 125.7(3) . .
C1 N1 Tm1 78.0(3) . .
C4 N1 Tm1 76.9(3) . .
Al1 N1 Tm1 99.55(17) . .
C2 C1 N1 110.6(4) . .
C2 C1 C5 125.2(5) . .
N1 C1 C5 124.1(5) . .
C2 C1 Tm1 78.7(3) . .
N1 C1 Tm1 71.8(3) . .
C5 C1 Tm1 119.3(4) . .
C1 C2 C3 107.0(4) . .
C1 C2 C6 127.1(5) . .
C3 C2 C6 125.6(5) . .
C1 C2 Tm1 72.4(3) . .
C3 C2 Tm1 75.0(3) . .
C6 C2 Tm1 122.8(3) . .
C4 C3 C2 107.0(5) . .
C4 C3 C7 127.2(5) . .
C2 C3 C7 125.6(5) . .
C4 C3 Tm1 71.5(3) . .
C2 C3 Tm1 75.4(3) . .
C7 C3 Tm1 122.4(4) . .
C3 C4 N1 109.9(4) . .
C3 C4 C8 126.4(5) . .
N1 C4 C8 122.8(4) . .
C3 C4 Tm1 79.3(3) . .
N1 C4 Tm1 72.5(3) . .
C8 C4 Tm1 123.8(4) . .
Al3 C11 Al2 128.9(4) . .
Al3 C11 Tm1 135.8(3) . .
Al2 C11 Tm1 95.3(3) . .
Al2 C12 Tm1 87.4(3) . .

loop_
_geom_bond_atom_site_label_1
_geom_bond_atom_site_label_2
_geom_bond_distance
_geom_bond_site_symmetry_2
Tm1 C11 2.180(6) .
Tm1 C12 2.328(7) .
Tm1 N1 2.640(4) .
Tm1 N1 2.640(4) 4_565
Tm1 C4 2.696(5) .
Tm1 C4 2.696(5) 4_565
Tm1 C1 2.718(5) .
Tm1 C1 2.718(5) 4_565
Tm1 C3 2.793(5) 4_565
Tm1 C3 2.793(5) .
Tm1 C2 2.797(5) 4_565
Tm1 C2 2.797(5) .
Al1 C10 1.979(8) .
Al1 C9 1.966(9) .
Al1 N1 1.975(4) 4_565
Al1 N1 1.975(4) .
Al2 C11 1.741(6) .
Al2 C12 1.858(8) .
Al2 C13 1.881(6) 4_565
Al2 C13 1.881(6) .
Al3 C11 1.704(6) .
Al3 C15 1.863(8) .
Al3 C14 1.876(6) 4_565
Al3 C14 1.876(6) .
N1 C1 1.400(6) .
N1 C4 1.410(7) .
C1 C2 1.379(8) .
C1 C5 1.504(7) .
C2 C3 1.425(8) .
C2 C6 1.509(7) .
C3 C4 1.388(7) .
C3 C7 1.497(8) .
C4 C8 1.499(7) .

loop_
_geom_torsion_atom_site_label_1
_geom_torsion_atom_site_label_2
_geom_torsion_atom_site_label_3
_geom_torsion_atom_site_label_4
_geom_torsion
_geom_torsion_site_symmetry_1
_geom_torsion_site_symmetry_4
C12 Tm1 Al2 C11 180.000(2) . .
N1 Tm1 Al2 C11 -110.61(16) . .
N1 Tm1 Al2 C11 110.61(16) 4_565 .
C4 Tm1 Al2 C11 -69.40(15) . .
C4 Tm1 Al2 C11 69.40(15) 4_565 .
C1 Tm1 Al2 C11 -126.32(12) . .
C1 Tm1 Al2 C11 126.32(12) 4_565 .
C3 Tm1 Al2 C11 77.16(12) 4_565 .
C3 Tm1 Al2 C11 -77.16(12) . .
C2 Tm1 Al2 C11 106.12(11) 4_565 .
C2 Tm1 Al2 C11 -106.12(11) . .
C11 Tm1 Al2 C12 180.000(2) . .
N1 Tm1 Al2 C12 69.39(16) . .
N1 Tm1 Al2 C12 -69.39(16) 4_565 .
C4 Tm1 Al2 C12 110.60(15) . .
C4 Tm1 Al2 C12 -110.60(15) 4_565 .
C1 Tm1 Al2 C12 53.68(12) . .
C1 Tm1 Al2 C12 -53.68(12) 4_565 .
C3 Tm1 Al2 C12 -102.84(12) 4_565 .
C3 Tm1 Al2 C12 102.84(12) . .
C2 Tm1 Al2 C12 -73.88(11) 4_565 .
C2 Tm1 Al2 C12 73.88(11) . .
C11 Tm1 Al2 C13 -87.4(3) . 4_565
C12 Tm1 Al2 C13 92.6(3) . 4_565
N1 Tm1 Al2 C13 162.0(3) . 4_565
N1 Tm1 Al2 C13 23.2(3) 4_565 4_565
C4 Tm1 Al2 C13 -156.8(3) . 4_565
C4 Tm1 Al2 C13 -18.0(3) 4_565 4_565
C1 Tm1 Al2 C13 146.3(3) . 4_565
C1 Tm1 Al2 C13 38.9(3) 4_565 4_565
C3 Tm1 Al2 C13 -10.2(3) 4_565 4_565
C3 Tm1 Al2 C13 -164.6(3) . 4_565
C2 Tm1 Al2 C13 18.7(3) 4_565 4_565
C2 Tm1 Al2 C13 166.5(3) . 4_565
C11 Tm1 Al2 C13 87.4(3) . .
C12 Tm1 Al2 C13 -92.6(3) . .
N1 Tm1 Al2 C13 -23.2(3) . .
N1 Tm1 Al2 C13 -162.0(3) 4_565 .
C4 Tm1 Al2 C13 18.0(3) . .
C4 Tm1 Al2 C13 156.8(3) 4_565 .
C1 Tm1 Al2 C13 -38.9(3) . .
C1 Tm1 Al2 C13 -146.3(3) 4_565 .
C3 Tm1 Al2 C13 164.6(3) 4_565 .
C3 Tm1 Al2 C13 10.2(3) . .
C2 Tm1 Al2 C13 -166.5(3) 4_565 .
C2 Tm1 Al2 C13 -18.7(3) . .
C10 Al1 N1 C1 159.0(4) . .
C9 Al1 N1 C1 36.3(5) . .
N1 Al1 N1 C1 -82.2(4) 4_565 .
C10 Al1 N1 C4 -38.3(5) . .
C9 Al1 N1 C4 -161.0(4) . .
N1 Al1 N1 C4 80.5(4) 4_565 .
C10 Al1 N1 Tm1 -118.9(3) . .
C9 Al1 N1 Tm1 118.3(3) . .
N1 Al1 N1 Tm1 -0.2(3) 4_565 .
C11 Tm1 N1 C1 -90.4(3) . .
C12 Tm1 N1 C1 14.4(3) . .
N1 Tm1 N1 C1 126.3(3) 4_565 .
C4 Tm1 N1 C1 -109.2(4) . .
C4 Tm1 N1 C1 151.1(3) 4_565 .
C1 Tm1 N1 C1 102.2(3) 4_565 .
C3 Tm1 N1 C1 142.9(3) 4_565 .
C3 Tm1 N1 C1 -73.8(3) . .
C2 Tm1 N1 C1 110.5(3) 4_565 .
C2 Tm1 N1 C1 -34.7(3) . .
C11 Tm1 N1 C4 18.8(4) . .
C12 Tm1 N1 C4 123.7(3) . .
N1 Tm1 N1 C4 -124.5(3) 4_565 .
C4 Tm1 N1 C4 -99.6(3) 4_565 .
C1 Tm1 N1 C4 109.2(4) . .
C1 Tm1 N1 C4 -148.5(3) 4_565 .
C3 Tm1 N1 C4 -107.9(3) 4_565 .
C3 Tm1 N1 C4 35.4(3) . .
C2 Tm1 N1 C4 -140.2(3) 4_565 .
C2 Tm1 N1 C4 74.5(3) . .
C11 Tm1 N1 Al1 143.4(2) . .
C12 Tm1 N1 Al1 -111.70(19) . .
N1 Tm1 N1 Al1 0.1(2) 4_565 .
C4 Tm1 N1 Al1 124.6(3) . .
C4 Tm1 N1 Al1 25.02(19) 4_565 .
C1 Tm1 N1 Al1 -126.1(3) . .
C1 Tm1 N1 Al1 -23.90(18) 4_565 .
C3 Tm1 N1 Al1 16.7(2) 4_565 .
C3 Tm1 N1 Al1 160.1(3) . .
C2 Tm1 N1 Al1 -15.6(2) 4_565 .
C2 Tm1 N1 Al1 -160.9(3) . .
C4 N1 C1 C2 -2.6(5) . .
Al1 N1 C1 C2 162.9(3) . .
Tm1 N1 C1 C2 69.9(4) . .
C4 N1 C1 C5 173.9(5) . .
Al1 N1 C1 C5 -20.6(7) . .
Tm1 N1 C1 C5 -113.5(5) . .
C4 N1 C1 Tm1 -72.6(3) . .
Al1 N1 C1 Tm1 92.9(3) . .
C11 Tm1 C1 C2 5.1(4) . .
C12 Tm1 C1 C2 76.3(3) . .
N1 Tm1 C1 C2 -116.3(4) . .
N1 Tm1 C1 C2 -164.1(3) 4_565 .
C4 Tm1 C1 C2 -76.5(3) . .
C4 Tm1 C1 C2 -147.5(3) 4_565 .
C1 Tm1 C1 C2 166.3(2) 4_565 .
C3 Tm1 C1 C2 -168.5(3) 4_565 .
C3 Tm1 C1 C2 -37.2(3) . .
C2 Tm1 C1 C2 158.7(4) 4_565 .
C11 Tm1 C1 N1 121.3(3) . .
C12 Tm1 C1 N1 -167.5(3) . .
N1 Tm1 C1 N1 -47.9(3) 4_565 .
C4 Tm1 C1 N1 39.7(3) . .
C4 Tm1 C1 N1 -31.2(3) 4_565 .
C1 Tm1 C1 N1 -77.4(3) 4_565 .
C3 Tm1 C1 N1 -52.2(4) 4_565 .
C3 Tm1 C1 N1 79.1(3) . .
C2 Tm1 C1 N1 -85.0(3) 4_565 .
C2 Tm1 C1 N1 116.3(4) . .
C11 Tm1 C1 C5 -119.2(4) . .
C12 Tm1 C1 C5 -48.0(4) . .
N1 Tm1 C1 C5 119.5(5) . .
N1 Tm1 C1 C5 71.6(4) 4_565 .
C4 Tm1 C1 C5 159.2(5) . .
C4 Tm1 C1 C5 88.3(4) 4_565 .
C1 Tm1 C1 C5 42.1(5) 4_565 .
C3 Tm1 C1 C5 67.3(5) 4_565 .
C3 Tm1 C1 C5 -161.4(5) . .
C2 Tm1 C1 C5 34.5(5) 4_565 .
C2 Tm1 C1 C5 -124.2(5) . .
N1 C1 C2 C3 2.1(6) . .
C5 C1 C2 C3 -174.4(5) . .
Tm1 C1 C2 C3 67.6(3) . .
N1 C1 C2 C6 176.3(5) . .
C5 C1 C2 C6 -0.2(9) . .
Tm1 C1 C2 C6 -118.2(5) . .
N1 C1 C2 Tm1 -65.5(3) . .
C5 C1 C2 Tm1 118.0(5) . .
C11 Tm1 C2 C1 -176.1(3) . .
C12 Tm1 C2 C1 -102.1(3) . .
N1 Tm1 C2 C1 36.4(3) . .
N1 Tm1 C2 C1 17.3(3) 4_565 .
C4 Tm1 C2 C1 77.3(3) . .
C4 Tm1 C2 C1 44.6(4) 4_565 .
C1 Tm1 C2 C1 -15.9(3) 4_565 .
C3 Tm1 C2 C1 28.7(7) 4_565 .
C3 Tm1 C2 C1 113.8(4) . .
C2 Tm1 C2 C1 -34.4(5) 4_565 .
C11 Tm1 C2 C3 70.1(3) . .
C12 Tm1 C2 C3 144.1(3) . .
N1 Tm1 C2 C3 -77.4(3) . .
N1 Tm1 C2 C3 -96.4(3) 4_565 .
C4 Tm1 C2 C3 -36.5(3) . .
C4 Tm1 C2 C3 -69.1(4) 4_565 .
C1 Tm1 C2 C3 -113.8(4) . .
C1 Tm1 C2 C3 -129.7(3) 4_565 .
C3 Tm1 C2 C3 -85.0(6) 4_565 .
C2 Tm1 C2 C3 -148.2(3) 4_565 .
C11 Tm1 C2 C6 -52.9(5) . .
C12 Tm1 C2 C6 21.1(5) . .
N1 Tm1 C2 C6 159.6(5) . .
N1 Tm1 C2 C6 140.5(4) 4_565 .
C4 Tm1 C2 C6 -159.5(5) . .
C4 Tm1 C2 C6 167.8(4) 4_565 .
C1 Tm1 C2 C6 123.2(6) . .
C1 Tm1 C2 C6 107.3(5) 4_565 .
C3 Tm1 C2 C6 151.9(5) 4_565 .
C3 Tm1 C2 C6 -123.0(6) . .
C2 Tm1 C2 C6 88.8(6) 4_565 .
C1 C2 C3 C4 -0.8(6) . .
C6 C2 C3 C4 -175.1(5) . .
Tm1 C2 C3 C4 65.0(3) . .
C1 C2 C3 C7 174.5(5) . .
C6 C2 C3 C7 0.2(8) . .
Tm1 C2 C3 C7 -119.7(5) . .
C1 C2 C3 Tm1 -65.8(4) . .
C6 C2 C3 Tm1 119.9(5) . .
C11 Tm1 C3 C4 132.3(3) . .
C12 Tm1 C3 C4 -151.6(3) . .
N1 Tm1 C3 C4 -37.2(3) . .
N1 Tm1 C3 C4 -17.1(4) 4_565 .
C4 Tm1 C3 C4 16.6(3) 4_565 .
C1 Tm1 C3 C4 -77.6(3) . .
C1 Tm1 C3 C4 -42.9(4) 4_565 .
C3 Tm1 C3 C4 35.6(6) 4_565 .
C2 Tm1 C3 C4 -23.5(7) 4_565 .
C2 Tm1 C3 C4 -114.0(5) . .
C11 Tm1 C3 C2 -113.7(3) . .
C12 Tm1 C3 C2 -37.6(4) . .
N1 Tm1 C3 C2 76.7(3) . .
N1 Tm1 C3 C2 96.8(3) 4_565 .
C4 Tm1 C3 C2 114.0(5) . .
C4 Tm1 C3 C2 130.5(3) 4_565 .
C1 Tm1 C3 C2 36.4(3) . .
C1 Tm1 C3 C2 71.1(4) 4_565 .
C3 Tm1 C3 C2 149.6(3) 4_565 .
C2 Tm1 C3 C2 90.5(6) 4_565 .
C11 Tm1 C3 C7 9.5(5) . .
C12 Tm1 C3 C7 85.6(5) . .
N1 Tm1 C3 C7 -160.1(5) . .
N1 Tm1 C3 C7 -140.0(4) 4_565 .
C4 Tm1 C3 C7 -122.9(6) . .
C4 Tm1 C3 C7 -106.3(4) 4_565 .
C1 Tm1 C3 C7 159.5(5) . .
C1 Tm1 C3 C7 -165.7(4) 4_565 .
C3 Tm1 C3 C7 -87.3(5) 4_565 .
C2 Tm1 C3 C7 -146.3(5) 4_565 .
C2 Tm1 C3 C7 123.2(6) . .
C2 C3 C4 N1 -0.9(6) . .
C7 C3 C4 N1 -176.0(5) . .
Tm1 C3 C4 N1 66.8(3) . .
C2 C3 C4 C8 168.1(5) . .
C7 C3 C4 C8 -7.1(9) . .
Tm1 C3 C4 C8 -124.3(5) . .
C2 C3 C4 Tm1 -67.7(3) . .
C7 C3 C4 Tm1 117.1(5) . .
C1 N1 C4 C3 2.1(5) . .
Al1 N1 C4 C3 -163.7(3) . .
Tm1 N1 C4 C3 -71.2(4) . .
C1 N1 C4 C8 -167.3(5) . .
Al1 N1 C4 C8 26.9(7) . .
Tm1 N1 C4 C8 119.4(5) . .
C1 N1 C4 Tm1 73.3(3) . .
Al1 N1 C4 Tm1 -92.4(3) . .
C11 Tm1 C4 C3 -52.4(4) . .
C12 Tm1 C4 C3 37.7(4) . .
N1 Tm1 C4 C3 115.0(4) . .
N1 Tm1 C4 C3 164.3(3) 4_565 .
C4 Tm1 C4 C3 -165.6(3) 4_565 .
C1 Tm1 C4 C3 75.8(4) . .
C1 Tm1 C4 C3 149.1(3) 4_565 .
C3 Tm1 C4 C3 -157.5(4) 4_565 .
C2 Tm1 C4 C3 170.6(3) 4_565 .
C2 Tm1 C4 C3 36.9(3) . .
C11 Tm1 C4 N1 -167.4(3) . .
C12 Tm1 C4 N1 -77.2(4) . .
N1 Tm1 C4 N1 49.3(3) 4_565 .
C4 Tm1 C4 N1 79.5(3) 4_565 .
C1 Tm1 C4 N1 -39.2(3) . .
C1 Tm1 C4 N1 34.1(3) 4_565 .
C3 Tm1 C4 N1 87.5(3) 4_565 .
C3 Tm1 C4 N1 -115.0(4) . .
C2 Tm1 C4 N1 55.6(4) 4_565 .
C2 Tm1 C4 N1 -78.0(3) . .
C11 Tm1 C4 C8 74.5(4) . .
C12 Tm1 C4 C8 164.6(4) . .
N1 Tm1 C4 C8 -118.2(5) . .
N1 Tm1 C4 C8 -68.8(4) 4_565 .
C4 Tm1 C4 C8 -38.7(5) 4_565 .
C1 Tm1 C4 C8 -157.4(5) . .
C1 Tm1 C4 C8 -84.0(4) 4_565 .
C3 Tm1 C4 C8 -30.7(5) 4_565 .
C3 Tm1 C4 C8 126.9(6) . .
C2 Tm1 C4 C8 -62.6(5) 4_565 .
C2 Tm1 C4 C8 163.8(5) . .
C15 Al3 C11 Al2 180.000(1) . .
C14 Al3 C11 Al2 60.2(3) 4_565 .
C14 Al3 C11 Al2 -60.2(3) . .
C15 Al3 C11 Tm1 0.000(2) . .
C14 Al3 C11 Tm1 -119.8(3) 4_565 .
C14 Al3 C11 Tm1 119.8(3) . .
C12 Al2 C11 Al3 180.000(1) . .
C13 Al2 C11 Al3 -59.8(2) 4_565 .
C13 Al2 C11 Al3 59.8(2) . .
Tm1 Al2 C11 Al3 180.000(2) . .
C12 Al2 C11 Tm1 0.0 . .
C13 Al2 C11 Tm1 120.2(2) 4_565 .
C13 Al2 C11 Tm1 -120.2(2) . .
C12 Tm1 C11 Al3 180.000(1) . .
N1 Tm1 C11 Al3 -60.0(2) . .
N1 Tm1 C11 Al3 60.0(2) 4_565 .
C4 Tm1 C11 Al3 -49.89(12) . .
C4 Tm1 C11 Al3 49.89(12) 4_565 .
C1 Tm1 C11 Al3 -102.81(19) . .
C1 Tm1 C11 Al3 102.81(19) 4_565 .
C3 Tm1 C11 Al3 72.66(11) 4_565 .
C3 Tm1 C11 Al3 -72.66(11) . .
C2 Tm1 C11 Al3 100.30(11) 4_565 .
C2 Tm1 C11 Al3 -100.30(11) . .
C12 Tm1 C11 Al2 0.0 . .
N1 Tm1 C11 Al2 120.0(2) . .
N1 Tm1 C11 Al2 -120.0(2) 4_565 .
C4 Tm1 C11 Al2 130.11(12) . .
C4 Tm1 C11 Al2 -130.11(12) 4_565 .
C1 Tm1 C11 Al2 77.19(19) . .
C1 Tm1 C11 Al2 -77.19(19) 4_565 .
C3 Tm1 C11 Al2 -107.34(11) 4_565 .
C3 Tm1 C11 Al2 107.34(11) . .
C2 Tm1 C11 Al2 -79.70(11) 4_565 .
C2 Tm1 C11 Al2 79.70(11) . .
C11 Al2 C12 Tm1 0.0 . .
C13 Al2 C12 Tm1 -119.4(2) 4_565 .
C13 Al2 C12 Tm1 119.4(2) . .
C11 Tm1 C12 Al2 0.0 . .
N1 Tm1 C12 Al2 -140.90(12) . .
N1 Tm1 C12 Al2 140.90(12) 4_565 .
C4 Tm1 C12 Al2 -106.1(2) . .
C4 Tm1 C12 Al2 106.1(2) 4_565 .
C1 Tm1 C12 Al2 -133.70(12) . .
C1 Tm1 C12 Al2 133.70(12) 4_565 .
C3 Tm1 C12 Al2 87.85(13) 4_565 .
C3 Tm1 C12 Al2 -87.85(13) . .
C2 Tm1 C12 Al2 105.48(12) 4_565 .
C2 Tm1 C12 Al2 -105.48(12) . .
